data_4511695
loop_
_publ_author_name
'Pfeiffer, Constance R.'
'Fowler, Drew A.'
'Atwood, Jerry L.'

_publ_section_title
;
 Endo vs Exo Bowl: Complexation of Xanthone by Pyrogallol[4]arenes
;
_journal_issue 8
_journal_name_full 'Crystal Growth &amp; Design'
_journal_page_first 4205
_journal_paper_doi 10.1021/cg500794w
_journal_volume 14
_journal_year 2014
_chemical_formula_moiety 'C40 H48 O12, C13 H8 O2, C1 H4 O1, C3 H8 O1'
_chemical_formula_sum 'C57 H68 O16'
_chemical_formula_weight 1009.11
_chemical_name_common 'C-propylpryogallol[4]arene with xanthone'
_space_group_IT_number 2
_symmetry_cell_setting triclinic
_symmetry_Int_Tables_number 2
_symmetry_space_group_name_Hall '-P 1'
_symmetry_space_group_name_H-M 'P -1'
_atom_sites_solution_hydrogens geom
_atom_sites_solution_primary direct
_atom_sites_solution_secondary difmap
_audit_creation_method SHELXL-97
_cell_angle_alpha 97.2040(10)
_cell_angle_beta 90.7840(10)
_cell_angle_gamma 97.8000(10)
_cell_formula_units_Z 2
_cell_length_a 12.7772(8)
_cell_length_b 13.0828(9)
_cell_length_c 15.4640(10)
_cell_measurement_reflns_used 9184
_cell_measurement_temperature 100(2)
_cell_measurement_theta_max 27.2
_cell_measurement_theta_min 2.4
_cell_volume 2539.6(3)
_computing_cell_refinement 'APEX2 (Bruker AXS, 2008)'
_computing_data_collection 'APEX2 (Bruker AXS, 2008)'
_computing_data_reduction 'APEX2 (Bruker AXS, 2008)'
_computing_molecular_graphics 'X-SEED, Barbour, 2001'
_computing_publication_material 'CIFTAB (Sheldrick, 2013)'
_computing_structure_refinement 'SHELXL-1997 (Sheldrick, 1997)'
_computing_structure_solution 'SHELXS-1997 (Sheldrick, 1997)'
_diffrn_ambient_temperature 100(2)
_diffrn_measured_fraction_theta_full 0.987
_diffrn_measured_fraction_theta_max 0.987
_diffrn_measurement_device_type 'Bruker APEXII CCD area detector'
_diffrn_measurement_method 'omega scans'
_diffrn_radiation_monochromator graphite
_diffrn_radiation_type MoK\a
_diffrn_radiation_wavelength 0.71073
_diffrn_reflns_av_R_equivalents 0.0260
_diffrn_reflns_av_sigmaI/netI 0.0339
_diffrn_reflns_limit_h_max 16
_diffrn_reflns_limit_h_min -16
_diffrn_reflns_limit_k_max 16
_diffrn_reflns_limit_k_min -16
_diffrn_reflns_limit_l_max 19
_diffrn_reflns_limit_l_min -19
_diffrn_reflns_number 29538
_diffrn_reflns_theta_full 27.31
_diffrn_reflns_theta_max 27.31
_diffrn_reflns_theta_min 1.58
_diffrn_source 'fine-focus sealed tube'
_diffrn_standards_decay_% 0.0
_exptl_absorpt_coefficient_mu 0.096
_exptl_absorpt_correction_T_max 0.99
_exptl_absorpt_correction_T_min 0.90
_exptl_absorpt_correction_type multi-scan
_exptl_absorpt_process_details
;
 Data were corrected for decay and absorption using the program SADABS 
 (Sheldrick, G. M. (2003). SADABS. Version 2.10. University of
 G\"ottingen, Germany).
;
_exptl_crystal_colour colourless
_exptl_crystal_density_diffrn 1.320
_exptl_crystal_density_method 'not measured'
_exptl_crystal_description plate
_exptl_crystal_F_000 1076
_exptl_crystal_size_max 0.45
_exptl_crystal_size_mid 0.36
_exptl_crystal_size_min 0.03
_refine_diff_density_max 0.760
_refine_diff_density_min -0.476
_refine_diff_density_rms 0.051
_refine_ls_extinction_method none
_refine_ls_goodness_of_fit_ref 1.039
_refine_ls_hydrogen_treatment constr
_refine_ls_matrix_type full
_refine_ls_number_parameters 679
_refine_ls_number_reflns 11284
_refine_ls_number_restraints 0
_refine_ls_restrained_S_all 1.039
_refine_ls_R_factor_all 0.0598
_refine_ls_R_factor_gt 0.0435
_refine_ls_shift/su_max 0.001
_refine_ls_shift/su_mean 0.000
_refine_ls_structure_factor_coef Fsqd
_refine_ls_weighting_details 'calc w=1/[\s^2^(Fo^2^)+(0.0565P)^2^+1.2104P] where P=(Fo^2^+2Fc^2^)/3'
_refine_ls_weighting_scheme calc
_refine_ls_wR_factor_gt 0.1101
_refine_ls_wR_factor_ref 0.1203
_reflns_number_gt 8749
_reflns_number_total 11284
_reflns_threshold_expression >2sigma(I)
_cod_data_source_file cg500794w_si_001.cif
_cod_data_source_block 244him
_cod_depositor_comments 'Adding full bibliography for 4511688--4511695.cif.'
_cod_database_code 4511695

loop_
_symmetry_equiv_pos_as_xyz
'x, y, z'
'-x, -y, -z'

loop_
_atom_site_label
_atom_site_type_symbol
_atom_site_fract_x
_atom_site_fract_y
_atom_site_fract_z
_atom_site_U_iso_or_equiv
_atom_site_adp_type
_atom_site_occupancy
_atom_site_symmetry_multiplicity
_atom_site_calc_flag
_atom_site_refinement_flags
O1 O -0.05960(9) 0.95658(9) 0.39602(7) 0.0178(2) Uani 1 1 d .
O11 O -0.24071(9) 0.62273(9) 0.44867(7) 0.0180(2) Uani 1 1 d .
H1 H -0.2484 0.5622 0.4627 0.022 Uiso 1 1 calc R
O12 O -0.22892(8) 0.79459(8) 0.37004(7) 0.0152(2) Uani 1 1 d .
O10 O -0.11314(9) 0.46654(8) 0.39600(7) 0.0167(2) Uani 1 1 d .
H10 H -0.0507 0.4574 0.4068 0.020 Uiso 1 1 calc R
O7 O 0.45374(8) 0.59923(9) 0.36165(7) 0.0195(2) Uani 1 1 d .
H7 H 0.4914 0.6337 0.3284 0.023 Uiso 1 1 calc R
O4 O 0.48423(9) 1.06454(8) 0.26321(8) 0.0191(2) Uani 1 1 d .
H4 H 0.4297 1.0892 0.2806 0.023 Uiso 1 1 calc R
O6 O 0.58653(8) 0.72945(9) 0.26911(8) 0.0177(2) Uani 1 1 d .
H6 H 0.6378 0.7680 0.2959 0.021 Uiso 1 1 calc R
O9 O 0.10006(9) 0.49368(9) 0.42453(7) 0.0182(2) Uani 1 1 d .
H9 H 0.1295 0.5098 0.4742 0.022 Uiso 1 1 calc R
O3 O 0.28963(9) 1.08646(9) 0.33315(7) 0.0182(2) Uani 1 1 d .
H3 H 0.2827 1.1170 0.3834 0.022 Uiso 1 1 calc R
O8 O 0.30209(9) 0.55055(9) 0.47511(7) 0.0184(2) Uani 1 1 d .
H8 H 0.3652 0.5777 0.4851 0.022 Uiso 1 1 calc R
O2 O 0.13075(9) 1.07411(9) 0.44270(7) 0.0185(2) Uani 1 1 d .
H2 H 0.0840 1.0530 0.4765 0.022 Uiso 1 1 calc R
O5 O 0.62778(9) 0.93747(9) 0.30545(8) 0.0222(3) Uani 1 1 d .
H5 H 0.6437 1.0002 0.2981 0.027 Uiso 1 1 calc R
C21 C 0.02229(12) 0.48045(12) 0.24790(10) 0.0132(3) Uani 1 1 d .
H21 H -0.0007 0.4188 0.2787 0.016 Uiso 1 1 calc R
C7 C 0.28428(12) 0.97768(12) 0.16510(10) 0.0146(3) Uani 1 1 d .
H13 H 0.3179 1.0519 0.1756 0.018 Uiso 1 1 calc R
C18 C 0.13773(12) 0.51721(11) 0.27524(10) 0.0130(3) Uani 1 1 d .
C9 C 0.53478(12) 0.89777(12) 0.26157(10) 0.0161(3) Uani 1 1 d .
C3 C 0.19677(12) 1.02363(12) 0.30568(10) 0.0145(3) Uani 1 1 d .
C2 C 0.11337(12) 1.01663(12) 0.36200(10) 0.0149(3) Uani 1 1 d .
C27 C -0.04826(11) 0.56254(12) 0.27914(10) 0.0128(3) Uani 1 1 d .
C15 C 0.35131(12) 0.57740(12) 0.32802(10) 0.0146(3) Uani 1 1 d .
C11 C 0.42172(12) 0.74125(12) 0.19925(10) 0.0143(3) Uani 1 1 d .
C16 C 0.27630(12) 0.54955(12) 0.38802(10) 0.0141(3) Uani 1 1 d .
C1 C 0.01847(12) 0.95559(12) 0.33509(10) 0.0145(3) Uani 1 1 d .
C23 C -0.17574(12) 0.62724(12) 0.37939(10) 0.0143(3) Uani 1 1 d .
C20 C 0.32095(12) 0.57999(12) 0.24103(10) 0.0137(3) Uani 1 1 d .
C12 C 0.34839(12) 0.80402(12) 0.17644(10) 0.0145(3) Uani 1 1 d .
H12 H 0.2840 0.7717 0.1476 0.017 Uiso 1 1 calc R
C24 C -0.17090(12) 0.71654(12) 0.33817(10) 0.0138(3) Uani 1 1 d .
C14 C 0.40096(12) 0.62282(12) 0.17802(10) 0.0141(3) Uani 1 1 d .
H14 H 0.4687 0.5958 0.1894 0.017 Uiso 1 1 calc R
C26 C -0.04735(12) 0.65190(12) 0.23854(10) 0.0137(3) Uani 1 1 d .
H26 H -0.0042 0.6596 0.1896 0.016 Uiso 1 1 calc R
C5 C 0.09224(12) 0.90690(12) 0.19716(10) 0.0144(3) Uani 1 1 d .
H17 H 0.0854 0.8683 0.1406 0.017 Uiso 1 1 calc R
C19 C 0.21440(12) 0.54889(11) 0.21694(10) 0.0137(3) Uani 1 1 d .
H19 H 0.1931 0.5493 0.1579 0.016 Uiso 1 1 calc R
C10 C 0.51469(12) 0.78999(12) 0.24238(10) 0.0152(3) Uani 1 1 d .
C28 C -0.09918(12) 0.83111(12) 0.22419(10) 0.0138(3) Uani 1 1 d .
H28 H -0.1566 0.8702 0.2483 0.017 Uiso 1 1 calc R
C6 C 0.00573(12) 0.89928(12) 0.25161(10) 0.0140(3) Uani 1 1 d .
C22 C -0.11241(12) 0.55196(12) 0.35083(10) 0.0138(3) Uani 1 1 d .
C25 C -0.10741(12) 0.73082(12) 0.26686(10) 0.0134(3) Uani 1 1 d .
C17 C 0.17078(12) 0.52006(11) 0.36209(10) 0.0138(3) Uani 1 1 d .
C4 C 0.18819(12) 0.96880(12) 0.22246(10) 0.0140(3) Uani 1 1 d .
C8 C 0.45965(12) 0.95859(12) 0.23924(10) 0.0152(3) Uani 1 1 d .
C35 C 0.00518(12) 0.44308(12) 0.14990(10) 0.0151(3) Uani 1 1 d .
H35A H 0.0212 0.5034 0.1172 0.018 Uiso 1 1 calc R
H35B H 0.0552 0.3934 0.1319 0.018 Uiso 1 1 calc R
C13 C 0.36587(12) 0.91243(12) 0.19434(10) 0.0140(3) Uani 1 1 d .
C29 C 0.25843(12) 0.95312(13) 0.06725(10) 0.0171(3) Uani 1 1 d .
H29A H 0.2295 0.8786 0.0535 0.020 Uiso 1 1 calc R
H29B H 0.2033 0.9945 0.0516 0.020 Uiso 1 1 calc R
C37 C -0.11664(15) 0.33409(15) 0.03323(12) 0.0279(4) Uani 1 1 d .
H37A H -0.0955 0.3839 -0.0078 0.042 Uiso 1 1 calc R
H37B H -0.1900 0.3023 0.0200 0.042 Uiso 1 1 calc R
H37C H -0.0704 0.2798 0.0278 0.042 Uiso 1 1 calc R
C36 C -0.10745(13) 0.39047(13) 0.12604(11) 0.0194(3) Uani 1 1 d .
H36A H -0.1291 0.3400 0.1673 0.023 Uiso 1 1 calc R
H36B H -0.1561 0.4436 0.1318 0.023 Uiso 1 1 calc R
C38 C -0.11875(12) 0.80958(13) 0.12477(10) 0.0165(3) Uani 1 1 d .
H38A H -0.1049 0.8762 0.1000 0.020 Uiso 1 1 calc R
H38B H -0.0679 0.7641 0.0996 0.020 Uiso 1 1 calc R
C32 C 0.37025(13) 0.58952(12) 0.08143(10) 0.0172(3) Uani 1 1 d .
H32A H 0.3566 0.5126 0.0704 0.021 Uiso 1 1 calc R
H32B H 0.3040 0.6165 0.0679 0.021 Uiso 1 1 calc R
C39 C -0.23085(13) 0.75792(14) 0.09759(11) 0.0222(4) Uani 1 1 d .
H39A H -0.2821 0.8030 0.1226 0.027 Uiso 1 1 calc R
H39B H -0.2449 0.6908 0.1214 0.027 Uiso 1 1 calc R
C30 C 0.35489(14) 0.97672(15) 0.01219(11) 0.0257(4) Uani 1 1 d .
H30A H 0.3834 1.0514 0.0254 0.031 Uiso 1 1 calc R
H30B H 0.4104 0.9359 0.0282 0.031 Uiso 1 1 calc R
C34 C 0.42081(16) 0.60580(17) -0.07527(12) 0.0336(5) Uani 1 1 d .
H34A H 0.3959 0.5313 -0.0897 0.050 Uiso 1 1 calc R
H34B H 0.4806 0.6257 -0.1116 0.050 Uiso 1 1 calc R
H34C H 0.3634 0.6456 -0.0862 0.050 Uiso 1 1 calc R
C40 C -0.24682(15) 0.73884(16) -0.00154(12) 0.0298(4) Uani 1 1 d .
H40A H -0.2344 0.8053 -0.0252 0.045 Uiso 1 1 calc R
H40B H -0.3193 0.7057 -0.0166 0.045 Uiso 1 1 calc R
H40C H -0.1970 0.6933 -0.0264 0.045 Uiso 1 1 calc R
C33 C 0.45594(14) 0.62893(14) 0.02067(11) 0.0232(4) Uani 1 1 d .
H33A H 0.4752 0.7050 0.0361 0.028 Uiso 1 1 calc R
H33B H 0.5198 0.5959 0.0297 0.028 Uiso 1 1 calc R
C31 C 0.32936(16) 0.95114(19) -0.08532(12) 0.0364(5) Uani 1 1 d .
H31A H 0.3006 0.8774 -0.0988 0.055 Uiso 1 1 calc R
H31B H 0.3940 0.9656 -0.1177 0.055 Uiso 1 1 calc R
H31C H 0.2771 0.9940 -0.1022 0.055 Uiso 1 1 calc R
O14 O 0.00588(9) 0.74064(9) 0.55035(8) 0.0196(2) Uani 1 1 d .
O13 O 0.25310(10) 0.88541(11) 0.71295(8) 0.0306(3) Uani 1 1 d .
C53 C 0.10117(13) 0.77493(12) 0.51633(11) 0.0175(3) Uani 1 1 d .
C52 C 0.10638(13) 0.75594(12) 0.42630(11) 0.0193(3) Uani 1 1 d .
H52 H 0.0471 0.7199 0.3923 0.023 Uiso 1 1 calc R
C41 C -0.00849(13) 0.76548(12) 0.63755(11) 0.0183(3) Uani 1 1 d .
C42 C -0.11031(13) 0.73755(13) 0.66644(12) 0.0214(4) Uani 1 1 d .
H42 H -0.1648 0.7024 0.6268 0.026 Uiso 1 1 calc R
C48 C 0.18768(13) 0.82611(12) 0.56803(11) 0.0186(3) Uani 1 1 d .
C47 C 0.17835(13) 0.84566(13) 0.66277(11) 0.0209(3) Uani 1 1 d .
C49 C 0.28069(14) 0.85938(14) 0.52614(12) 0.0231(4) Uani 1 1 d .
H49 H 0.3406 0.8943 0.5599 0.028 Uiso 1 1 calc R
C50 C 0.28616(14) 0.84206(14) 0.43678(12) 0.0236(4) Uani 1 1 d .
H50 H 0.3493 0.8655 0.4091 0.028 Uiso 1 1 calc R
C43 C -0.13018(14) 0.76192(13) 0.75349(12) 0.0238(4) Uani 1 1 d .
H43 H -0.1990 0.7431 0.7739 0.029 Uiso 1 1 calc R
C46 C 0.07277(13) 0.81599(12) 0.69481(11) 0.0192(3) Uani 1 1 d .
C51 C 0.19821(14) 0.78977(13) 0.38684(11) 0.0215(4) Uani 1 1 d .
H51 H 0.2020 0.7776 0.3252 0.026 Uiso 1 1 calc R
C44 C -0.05020(15) 0.81416(14) 0.81225(12) 0.0251(4) Uani 1 1 d .
H44 H -0.0651 0.8312 0.8719 0.030 Uiso 1 1 calc R
C45 C 0.04954(14) 0.84064(13) 0.78330(11) 0.0233(4) Uani 1 1 d .
H45 H 0.1036 0.8760 0.8233 0.028 Uiso 1 1 calc R
O16 O 0.35729(9) 0.21087(9) 0.48939(8) 0.0225(3) Uani 1 1 d .
H16 H 0.3829 0.2705 0.4791 0.027 Uiso 1 1 calc R
C57 C 0.44067(15) 0.15390(16) 0.50764(13) 0.0306(4) Uani 1 1 d .
H57A H 0.4966 0.2002 0.5426 0.046 Uiso 1 1 calc R
H57B H 0.4695 0.1255 0.4528 0.046 Uiso 1 1 calc R
H57C H 0.4133 0.0968 0.5401 0.046 Uiso 1 1 calc R
O15 O 0.50869(11) 0.39142(11) 0.42834(8) 0.0295(3) Uani 1 1 d .
H15 H 0.4928 0.4488 0.4174 0.035 Uiso 1 1 calc R
C55 C 0.53176(15) 0.32945(15) 0.34714(12) 0.0281(4) Uani 1 1 d .
H55 H 0.5417 0.2588 0.3612 0.034 Uiso 1 1 calc R
C54 C 0.43693(15) 0.31643(16) 0.28452(13) 0.0310(4) Uani 1 1 d .
H54A H 0.3737 0.2873 0.3130 0.046 Uiso 1 1 calc R
H54B H 0.4491 0.2693 0.2324 0.046 Uiso 1 1 calc R
H54C H 0.4267 0.3843 0.2678 0.046 Uiso 1 1 calc R
C56 C 0.63336(16) 0.37568(19) 0.30876(14) 0.0402(5) Uani 1 1 d .
H56A H 0.6234 0.4418 0.2884 0.060 Uiso 1 1 calc R
H56B H 0.6520 0.3273 0.2596 0.060 Uiso 1 1 calc R
H56C H 0.6903 0.3878 0.3535 0.060 Uiso 1 1 calc R
H11 H -0.2594 0.7848 0.4213 0.047(7) Uiso 1 1 d R
H18 H -0.1173 0.9077 0.3787 0.047(7) Uiso 1 1 d R

loop_
_atom_site_aniso_label
_atom_site_aniso_U_11
_atom_site_aniso_U_22
_atom_site_aniso_U_33
_atom_site_aniso_U_23
_atom_site_aniso_U_13
_atom_site_aniso_U_12
O1 0.0155(6) 0.0203(6) 0.0161(6) -0.0003(4) 0.0046(4) -0.0006(4)
O11 0.0191(6) 0.0184(6) 0.0183(6) 0.0064(5) 0.0085(5) 0.0045(5)
O12 0.0138(5) 0.0165(5) 0.0158(6) 0.0022(4) 0.0042(4) 0.0037(4)
O10 0.0142(5) 0.0182(6) 0.0192(6) 0.0085(4) 0.0011(4) 0.0016(4)
O7 0.0122(5) 0.0290(6) 0.0167(6) 0.0075(5) -0.0012(4) -0.0030(5)
O4 0.0150(6) 0.0144(5) 0.0261(6) -0.0017(5) 0.0007(5) -0.0001(4)
O6 0.0119(5) 0.0190(6) 0.0219(6) 0.0035(5) -0.0028(4) 0.0004(4)
O9 0.0170(6) 0.0224(6) 0.0151(6) 0.0045(5) 0.0045(4) -0.0004(5)
O3 0.0160(6) 0.0209(6) 0.0154(6) -0.0020(5) 0.0020(4) -0.0023(4)
O8 0.0146(6) 0.0255(6) 0.0142(6) 0.0058(5) -0.0017(4) -0.0028(5)
O2 0.0186(6) 0.0212(6) 0.0136(6) -0.0001(4) 0.0046(4) -0.0030(5)
O5 0.0160(6) 0.0189(6) 0.0298(7) 0.0016(5) -0.0079(5) -0.0021(5)
C21 0.0118(7) 0.0136(7) 0.0139(7) 0.0024(6) 0.0008(6) 0.0005(6)
C7 0.0141(7) 0.0147(7) 0.0154(8) 0.0034(6) 0.0029(6) 0.0016(6)
C18 0.0128(7) 0.0112(7) 0.0151(7) 0.0010(6) 0.0007(6) 0.0022(6)
C9 0.0138(7) 0.0189(8) 0.0141(7) 0.0016(6) 0.0002(6) -0.0029(6)
C3 0.0126(7) 0.0129(7) 0.0181(8) 0.0039(6) -0.0002(6) 0.0007(6)
C2 0.0188(8) 0.0130(7) 0.0133(7) 0.0017(6) 0.0008(6) 0.0037(6)
C27 0.0099(7) 0.0142(7) 0.0131(7) 0.0001(6) -0.0015(6) -0.0003(5)
C15 0.0119(7) 0.0141(7) 0.0178(8) 0.0033(6) -0.0003(6) 0.0006(6)
C11 0.0144(7) 0.0166(8) 0.0113(7) 0.0023(6) 0.0029(6) -0.0002(6)
C16 0.0169(8) 0.0135(7) 0.0119(7) 0.0019(6) -0.0011(6) 0.0020(6)
C1 0.0146(7) 0.0152(7) 0.0149(7) 0.0050(6) 0.0041(6) 0.0036(6)
C23 0.0105(7) 0.0185(8) 0.0129(7) 0.0020(6) 0.0006(6) -0.0010(6)
C20 0.0139(7) 0.0129(7) 0.0142(7) 0.0015(6) 0.0018(6) 0.0012(6)
C12 0.0119(7) 0.0179(8) 0.0126(7) 0.0013(6) 0.0013(6) -0.0008(6)
C24 0.0105(7) 0.0149(7) 0.0152(8) -0.0003(6) -0.0014(6) 0.0009(6)
C14 0.0117(7) 0.0166(8) 0.0142(7) 0.0027(6) 0.0010(6) 0.0014(6)
C26 0.0110(7) 0.0172(7) 0.0121(7) 0.0022(6) 0.0009(6) -0.0010(6)
C5 0.0160(7) 0.0138(7) 0.0138(7) 0.0025(6) 0.0010(6) 0.0031(6)
C19 0.0145(7) 0.0125(7) 0.0141(7) 0.0015(6) -0.0003(6) 0.0021(6)
C10 0.0121(7) 0.0204(8) 0.0141(7) 0.0050(6) 0.0027(6) 0.0031(6)
C28 0.0134(7) 0.0145(7) 0.0140(7) 0.0035(6) 0.0016(6) 0.0023(6)
C6 0.0132(7) 0.0130(7) 0.0166(8) 0.0045(6) 0.0005(6) 0.0026(6)
C22 0.0129(7) 0.0134(7) 0.0143(7) 0.0025(6) -0.0020(6) -0.0010(6)
C25 0.0115(7) 0.0148(7) 0.0131(7) 0.0025(6) -0.0019(6) -0.0012(6)
C17 0.0134(7) 0.0116(7) 0.0168(8) 0.0031(6) 0.0038(6) 0.0015(6)
C4 0.0146(7) 0.0134(7) 0.0151(7) 0.0043(6) 0.0023(6) 0.0036(6)
C8 0.0153(7) 0.0148(7) 0.0146(8) 0.0019(6) 0.0029(6) -0.0007(6)
C35 0.0150(7) 0.0155(7) 0.0144(7) 0.0009(6) 0.0000(6) 0.0021(6)
C13 0.0126(7) 0.0178(8) 0.0118(7) 0.0031(6) 0.0039(6) 0.0017(6)
C29 0.0142(7) 0.0207(8) 0.0165(8) 0.0045(6) 0.0013(6) 0.0010(6)
C37 0.0287(10) 0.0303(10) 0.0217(9) -0.0029(7) -0.0062(7) 0.0002(8)
C36 0.0170(8) 0.0205(8) 0.0196(8) 0.0002(6) -0.0021(6) 0.0004(6)
C38 0.0147(8) 0.0200(8) 0.0151(8) 0.0050(6) 0.0007(6) 0.0011(6)
C32 0.0169(8) 0.0176(8) 0.0167(8) 0.0013(6) 0.0020(6) 0.0017(6)
C39 0.0178(8) 0.0307(9) 0.0172(8) 0.0058(7) -0.0003(6) -0.0023(7)
C30 0.0199(9) 0.0384(10) 0.0182(9) 0.0063(7) 0.0039(7) -0.0013(7)
C34 0.0357(11) 0.0478(12) 0.0192(9) 0.0074(8) 0.0067(8) 0.0094(9)
C40 0.0227(9) 0.0424(11) 0.0212(9) 0.0025(8) -0.0042(7) -0.0050(8)
C33 0.0220(9) 0.0279(9) 0.0195(9) 0.0031(7) 0.0056(7) 0.0024(7)
C31 0.0306(11) 0.0580(14) 0.0202(10) 0.0088(9) 0.0045(8) 0.0002(9)
O14 0.0151(6) 0.0201(6) 0.0221(6) 0.0002(5) -0.0007(5) -0.0009(4)
O13 0.0260(7) 0.0401(8) 0.0210(6) 0.0044(6) -0.0048(5) -0.0119(6)
C53 0.0165(8) 0.0142(7) 0.0223(8) 0.0028(6) 0.0006(6) 0.0040(6)
C52 0.0208(8) 0.0157(8) 0.0207(8) 0.0007(6) -0.0040(7) 0.0022(6)
C41 0.0213(8) 0.0142(8) 0.0200(8) 0.0026(6) 0.0003(7) 0.0039(6)
C42 0.0188(8) 0.0160(8) 0.0299(9) 0.0046(7) 0.0003(7) 0.0030(6)
C48 0.0190(8) 0.0170(8) 0.0197(8) 0.0030(6) -0.0006(6) 0.0015(6)
C47 0.0212(8) 0.0197(8) 0.0208(9) 0.0043(7) -0.0026(7) -0.0021(7)
C49 0.0186(8) 0.0246(9) 0.0248(9) 0.0040(7) -0.0020(7) -0.0014(7)
C50 0.0206(8) 0.0253(9) 0.0255(9) 0.0052(7) 0.0047(7) 0.0034(7)
C43 0.0216(9) 0.0206(8) 0.0322(10) 0.0102(7) 0.0073(7) 0.0068(7)
C46 0.0215(8) 0.0138(8) 0.0225(8) 0.0044(6) 0.0000(7) 0.0018(6)
C51 0.0276(9) 0.0192(8) 0.0188(8) 0.0030(6) 0.0007(7) 0.0069(7)
C44 0.0321(10) 0.0233(9) 0.0222(9) 0.0064(7) 0.0065(7) 0.0082(7)
C45 0.0291(9) 0.0203(8) 0.0205(9) 0.0036(7) -0.0013(7) 0.0019(7)
O16 0.0198(6) 0.0235(6) 0.0236(6) 0.0021(5) 0.0037(5) 0.0015(5)
C57 0.0291(10) 0.0387(11) 0.0259(10) 0.0033(8) 0.0008(8) 0.0127(8)
O15 0.0295(7) 0.0371(8) 0.0217(7) 0.0018(5) -0.0008(5) 0.0051(6)
C55 0.0295(10) 0.0308(10) 0.0242(9) 0.0048(8) 0.0008(8) 0.0031(8)
C54 0.0294(10) 0.0310(10) 0.0310(10) 0.0055(8) -0.0024(8) -0.0026(8)
C56 0.0301(11) 0.0586(14) 0.0286(11) 0.0027(10) -0.0011(9) -0.0028(10)

loop_
_atom_type_symbol
_atom_type_description
_atom_type_scat_dispersion_real
_atom_type_scat_dispersion_imag
_atom_type_scat_source
C C 0.0033 0.0016 'International Tables Vol C Tables 4.2.6.8 and 6.1.1.4'
H H 0.0000 0.0000 'International Tables Vol C Tables 4.2.6.8 and 6.1.1.4'
O O 0.0106 0.0060 'International Tables Vol C Tables 4.2.6.8 and 6.1.1.4'

loop_
_geom_angle_atom_site_label_1
_geom_angle_atom_site_label_2
_geom_angle_atom_site_label_3
_geom_angle
C1 O1 H18 111.8
C23 O11 H1 109.5
C24 O12 H11 113.8
C22 O10 H10 109.5
C15 O7 H7 109.5
C8 O4 H4 109.5
C10 O6 H6 109.5
C17 O9 H9 109.5
C3 O3 H3 109.5
C16 O8 H8 109.5
C2 O2 H2 109.5
C9 O5 H5 109.5
C18 C21 C27 111.50(12)
C18 C21 C35 113.58(12)
C27 C21 C35 111.75(12)
C18 C21 H21 106.5
C27 C21 H21 106.5
C35 C21 H21 106.5
C4 C7 C29 114.48(13)
C4 C7 C13 110.27(12)
C29 C7 C13 111.74(12)
C4 C7 H13 106.6
C29 C7 H13 106.6
C13 C7 H13 106.6
C17 C18 C19 117.08(14)
C17 C18 C21 119.88(13)
C19 C18 C21 123.03(13)
O5 C9 C10 116.47(14)
O5 C9 C8 123.61(14)
C10 C9 C8 119.86(14)
O3 C3 C2 119.11(14)
O3 C3 C4 119.66(13)
C2 C3 C4 121.23(14)
O2 C2 C3 116.22(14)
O2 C2 C1 123.68(14)
C3 C2 C1 120.08(14)
C26 C27 C22 118.12(14)
C26 C27 C21 120.70(13)
C22 C27 C21 121.15(13)
O7 C15 C16 114.44(13)
O7 C15 C20 125.23(14)
C16 C15 C20 120.32(14)
C10 C11 C12 117.73(14)
C10 C11 C14 120.76(14)
C12 C11 C14 121.51(14)
O8 C16 C15 122.19(14)
O8 C16 C17 117.21(13)
C15 C16 C17 120.60(14)
O1 C1 C2 114.89(14)
O1 C1 C6 124.29(14)
C2 C1 C6 120.82(14)
O11 C23 C22 124.58(14)
O11 C23 C24 116.19(13)
C22 C23 C24 119.17(14)
C19 C20 C15 117.56(14)
C19 C20 C14 122.17(14)
C15 C20 C14 120.13(13)
C11 C12 C13 122.64(14)
C11 C12 H12 118.7
C13 C12 H12 118.7
O12 C24 C23 119.23(13)
O12 C24 C25 118.90(13)
C23 C24 C25 121.85(14)
C20 C14 C11 108.79(12)
C20 C14 C32 114.51(13)
C11 C14 C32 111.43(12)
C20 C14 H14 107.3
C11 C14 H14 107.3
C32 C14 H14 107.3
C27 C26 C25 122.72(14)
C27 C26 H26 118.6
C25 C26 H26 118.6
C4 C5 C6 122.76(14)
C4 C5 H17 118.6
C6 C5 H17 118.6
C18 C19 C20 123.36(14)
C18 C19 H19 118.3
C20 C19 H19 118.3
O6 C10 C11 118.90(14)
O6 C10 C9 119.78(14)
C11 C10 C9 121.29(14)
C6 C28 C25 109.85(12)
C6 C28 C38 113.56(12)
C25 C28 C38 112.35(12)
C6 C28 H28 106.9
C25 C28 H28 106.9
C38 C28 H28 106.9
C5 C6 C1 117.44(14)
C5 C6 C28 122.83(14)
C1 C6 C28 119.71(13)
O10 C22 C23 118.50(13)
O10 C22 C27 120.58(13)
C23 C22 C27 120.91(14)
C24 C25 C26 117.17(14)
C24 C25 C28 121.50(13)
C26 C25 C28 121.26(13)
O9 C17 C16 117.95(14)
O9 C17 C18 121.07(13)
C16 C17 C18 120.98(14)
C3 C4 C5 117.65(14)
C3 C4 C7 118.33(14)
C5 C4 C7 124.00(14)
O4 C8 C9 116.20(14)
O4 C8 C13 123.32(14)
C9 C8 C13 120.47(14)
C36 C35 C21 112.82(13)
C36 C35 H35A 109.0
C21 C35 H35A 109.0
C36 C35 H35B 109.0
C21 C35 H35B 109.0
H35A C35 H35B 107.8
C12 C13 C8 117.94(14)
C12 C13 C7 120.43(14)
C8 C13 C7 121.63(14)
C30 C29 C7 112.56(13)
C30 C29 H29A 109.1
C7 C29 H29A 109.1
C30 C29 H29B 109.1
C7 C29 H29B 109.1
H29A C29 H29B 107.8
C36 C37 H37A 109.5
C36 C37 H37B 109.5
H37A C37 H37B 109.5
C36 C37 H37C 109.5
H37A C37 H37C 109.5
H37B C37 H37C 109.5
C37 C36 C35 111.79(14)
C37 C36 H36A 109.3
C35 C36 H36A 109.3
C37 C36 H36B 109.3
C35 C36 H36B 109.3
H36A C36 H36B 107.9
C39 C38 C28 113.58(13)
C39 C38 H38A 108.8
C28 C38 H38A 108.8
C39 C38 H38B 108.8
C28 C38 H38B 108.8
H38A C38 H38B 107.7
C33 C32 C14 112.66(13)
C33 C32 H32A 109.1
C14 C32 H32A 109.1
C33 C32 H32B 109.1
C14 C32 H32B 109.1
H32A C32 H32B 107.8
C38 C39 C40 111.71(14)
C38 C39 H39A 109.3
C40 C39 H39A 109.3
C38 C39 H39B 109.3
C40 C39 H39B 109.3
H39A C39 H39B 107.9
C31 C30 C29 112.56(15)
C31 C30 H30A 109.1
C29 C30 H30A 109.1
C31 C30 H30B 109.1
C29 C30 H30B 109.1
H30A C30 H30B 107.8
C33 C34 H34A 109.5
C33 C34 H34B 109.5
H34A C34 H34B 109.5
C33 C34 H34C 109.5
H34A C34 H34C 109.5
H34B C34 H34C 109.5
C39 C40 H40A 109.5
C39 C40 H40B 109.5
H40A C40 H40B 109.5
C39 C40 H40C 109.5
H40A C40 H40C 109.5
H40B C40 H40C 109.5
C34 C33 C32 112.66(15)
C34 C33 H33A 109.1
C32 C33 H33A 109.1
C34 C33 H33B 109.1
C32 C33 H33B 109.1
H33A C33 H33B 107.8
C30 C31 H31A 109.5
C30 C31 H31B 109.5
H31A C31 H31B 109.5
C30 C31 H31C 109.5
H31A C31 H31C 109.5
H31B C31 H31C 109.5
C41 O14 C53 118.88(13)
O14 C53 C52 115.62(14)
O14 C53 C48 122.86(15)
C52 C53 C48 121.51(15)
C51 C52 C53 119.32(15)
C51 C52 H52 120.3
C53 C52 H52 120.3
O14 C41 C46 122.51(15)
O14 C41 C42 116.05(15)
C46 C41 C42 121.43(16)
C43 C42 C41 118.79(16)
C43 C42 H42 120.6
C41 C42 H42 120.6
C53 C48 C49 118.02(15)
C53 C48 C47 119.71(15)
C49 C48 C47 122.25(15)
O13 C47 C46 121.58(16)
O13 C47 C48 123.25(16)
C46 C47 C48 115.17(14)
C50 C49 C48 120.88(16)
C50 C49 H49 119.6
C48 C49 H49 119.6
C49 C50 C51 119.68(16)
C49 C50 H50 120.2
C51 C50 H50 120.2
C42 C43 C44 120.92(16)
C42 C43 H43 119.5
C44 C43 H43 119.5
C41 C46 C45 118.33(16)
C41 C46 C47 120.40(15)
C45 C46 C47 121.23(16)
C52 C51 C50 120.58(16)
C52 C51 H51 119.7
C50 C51 H51 119.7
C45 C44 C43 119.81(17)
C45 C44 H44 120.1
C43 C44 H44 120.1
C44 C45 C46 120.71(17)
C44 C45 H45 119.6
C46 C45 H45 119.6
C57 O16 H16 109.5
O16 C57 H57A 109.5
O16 C57 H57B 109.5
H57A C57 H57B 109.5
O16 C57 H57C 109.5
H57A C57 H57C 109.5
H57B C57 H57C 109.5
C55 O15 H15 109.5
O15 C55 C56 111.57(16)
O15 C55 C54 109.13(15)
C56 C55 C54 113.10(16)
O15 C55 H55 107.6
C56 C55 H55 107.6
C54 C55 H55 107.6
C55 C54 H54A 109.5
C55 C54 H54B 109.5
H54A C54 H54B 109.5
C55 C54 H54C 109.5
H54A C54 H54C 109.5
H54B C54 H54C 109.5
C55 C56 H56A 109.5
C55 C56 H56B 109.5
H56A C56 H56B 109.5
C55 C56 H56C 109.5
H56A C56 H56C 109.5
H56B C56 H56C 109.5

loop_
_geom_bond_atom_site_label_1
_geom_bond_atom_site_label_2
_geom_bond_distance
O1 C1 1.3818(18)
O1 H18 0.9214
O11 C23 1.3665(18)
O11 H1 0.8400
O12 C24 1.3872(18)
O12 H11 0.9047
O10 C22 1.3893(18)
O10 H10 0.8400
O7 C15 1.3812(18)
O7 H7 0.8400
O4 C8 1.3811(19)
O4 H4 0.8400
O6 C10 1.3820(18)
O6 H6 0.8400
O9 C17 1.3751(18)
O9 H9 0.8400
O3 C3 1.3777(18)
O3 H3 0.8400
O8 C16 1.3801(18)
O8 H8 0.8400
O2 C2 1.3725(18)
O2 H2 0.8400
O5 C9 1.3654(19)
O5 H5 0.8400
C21 C18 1.525(2)
C21 C27 1.531(2)
C21 C35 1.536(2)
C21 H21 1.0000
C7 C4 1.525(2)
C7 C29 1.529(2)
C7 C13 1.531(2)
C7 H13 1.0000
C18 C17 1.397(2)
C18 C19 1.397(2)
C9 C10 1.392(2)
C9 C8 1.393(2)
C3 C2 1.386(2)
C3 C4 1.388(2)
C2 C1 1.386(2)
C27 C26 1.393(2)
C27 C22 1.397(2)
C15 C16 1.388(2)
C15 C20 1.401(2)
C11 C10 1.389(2)
C11 C12 1.396(2)
C11 C14 1.529(2)
C16 C17 1.390(2)
C1 C6 1.400(2)
C23 C22 1.392(2)
C23 C24 1.394(2)
C20 C19 1.398(2)
C20 C14 1.522(2)
C12 C13 1.397(2)
C12 H12 0.9500
C24 C25 1.394(2)
C14 C32 1.533(2)
C14 H14 1.0000
C26 C25 1.399(2)
C26 H26 0.9500
C5 C4 1.396(2)
C5 C6 1.399(2)
C5 H17 0.9500
C19 H19 0.9500
C28 C6 1.529(2)
C28 C25 1.533(2)
C28 C38 1.539(2)
C28 H28 1.0000
C8 C13 1.399(2)
C35 C36 1.528(2)
C35 H35A 0.9900
C35 H35B 0.9900
C29 C30 1.527(2)
C29 H29A 0.9900
C29 H29B 0.9900
C37 C36 1.524(2)
C37 H37A 0.9800
C37 H37B 0.9800
C37 H37C 0.9800
C36 H36A 0.9900
C36 H36B 0.9900
C38 C39 1.528(2)
C38 H38A 0.9900
C38 H38B 0.9900
C32 C33 1.531(2)
C32 H32A 0.9900
C32 H32B 0.9900
C39 C40 1.528(2)
C39 H39A 0.9900
C39 H39B 0.9900
C30 C31 1.524(3)
C30 H30A 0.9900
C30 H30B 0.9900
C34 C33 1.525(3)
C34 H34A 0.9800
C34 H34B 0.9800
C34 H34C 0.9800
C40 H40A 0.9800
C40 H40B 0.9800
C40 H40C 0.9800
C33 H33A 0.9900
C33 H33B 0.9900
C31 H31A 0.9800
C31 H31B 0.9800
C31 H31C 0.9800
O14 C41 1.368(2)
O14 C53 1.3744(19)
O13 C47 1.236(2)
C53 C52 1.387(2)
C53 C48 1.396(2)
C52 C51 1.375(2)
C52 H52 0.9500
C41 C46 1.393(2)
C41 C42 1.398(2)
C42 C43 1.379(3)
C42 H42 0.9500
C48 C49 1.405(2)
C48 C47 1.465(2)
C47 C46 1.463(2)
C49 C50 1.376(2)
C49 H49 0.9500
C50 C51 1.401(3)
C50 H50 0.9500
C43 C44 1.402(3)
C43 H43 0.9500
C46 C45 1.411(2)
C51 H51 0.9500
C44 C45 1.371(3)
C44 H44 0.9500
C45 H45 0.9500
O16 C57 1.425(2)
O16 H16 0.8400
C57 H57A 0.9800
C57 H57B 0.9800
C57 H57C 0.9800
O15 C55 1.463(2)
O15 H15 0.8400
C55 C56 1.517(3)
C55 C54 1.518(3)
C55 H55 1.0000
C54 H54A 0.9800
C54 H54B 0.9800
C54 H54C 0.9800
C56 H56A 0.9800
C56 H56B 0.9800
C56 H56C 0.9800

loop_
_geom_torsion_atom_site_label_1
_geom_torsion_atom_site_label_2
_geom_torsion_atom_site_label_3
_geom_torsion_atom_site_label_4
_geom_torsion
C27 C21 C18 C17 74.11(17)
C35 C21 C18 C17 -158.55(14)
C27 C21 C18 C19 -105.99(16)
C35 C21 C18 C19 21.4(2)
O3 C3 C2 O2 -0.2(2)
C4 C3 C2 O2 179.91(13)
O3 C3 C2 C1 178.65(13)
C4 C3 C2 C1 -1.2(2)
C18 C21 C27 C26 74.12(18)
C35 C21 C27 C26 -54.21(18)
C18 C21 C27 C22 -103.60(16)
C35 C21 C27 C22 128.08(15)
O7 C15 C16 O8 4.0(2)
C20 C15 C16 O8 -177.00(14)
O7 C15 C16 C17 -176.50(13)
C20 C15 C16 C17 2.5(2)
O2 C2 C1 O1 0.2(2)
C3 C2 C1 O1 -178.54(13)
O2 C2 C1 C6 179.62(14)
C3 C2 C1 C6 0.8(2)
O7 C15 C20 C19 175.82(14)
C16 C15 C20 C19 -3.0(2)
O7 C15 C20 C14 -8.5(2)
C16 C15 C20 C14 172.70(14)
C10 C11 C12 C13 0.8(2)
C14 C11 C12 C13 -179.37(14)
O11 C23 C24 O12 1.3(2)
C22 C23 C24 O12 -175.97(13)
O11 C23 C24 C25 179.84(13)
C22 C23 C24 C25 2.5(2)
C19 C20 C14 C11 101.78(16)
C15 C20 C14 C11 -73.72(17)
C19 C20 C14 C32 -23.6(2)
C15 C20 C14 C32 160.88(14)
C10 C11 C14 C20 104.56(16)
C12 C11 C14 C20 -75.25(17)
C10 C11 C14 C32 -128.27(15)
C12 C11 C14 C32 51.93(19)
C22 C27 C26 C25 0.3(2)
C21 C27 C26 C25 -177.53(13)
C17 C18 C19 C20 1.7(2)
C21 C18 C19 C20 -178.19(14)
C15 C20 C19 C18 0.9(2)
C14 C20 C19 C18 -174.69(14)
C12 C11 C10 O6 177.18(13)
C14 C11 C10 O6 -2.6(2)
C12 C11 C10 C9 -0.6(2)
C14 C11 C10 C9 179.58(14)
O5 C9 C10 O6 1.2(2)
C8 C9 C10 O6 -176.21(14)
O5 C9 C10 C11 178.92(14)
C8 C9 C10 C11 1.6(2)
C4 C5 C6 C1 -1.0(2)
C4 C5 C6 C28 -179.67(14)
O1 C1 C6 C5 179.56(14)
C2 C1 C6 C5 0.2(2)
O1 C1 C6 C28 -1.7(2)
C2 C1 C6 C28 178.95(14)
C25 C28 C6 C5 102.53(16)
C38 C28 C6 C5 -24.2(2)
C25 C28 C6 C1 -76.12(17)
C38 C28 C6 C1 157.13(14)
O11 C23 C22 O10 -1.0(2)
C24 C23 C22 O10 176.02(13)
O11 C23 C22 C27 179.88(14)
C24 C23 C22 C27 -3.1(2)
C26 C27 C22 O10 -177.37(13)
C21 C27 C22 O10 0.4(2)
C26 C27 C22 C23 1.7(2)
C21 C27 C22 C23 179.47(14)
O12 C24 C25 C26 177.87(13)
C23 C24 C25 C26 -0.7(2)
O12 C24 C25 C28 1.0(2)
C23 C24 C25 C28 -177.54(14)
C27 C26 C25 C24 -0.8(2)
C27 C26 C25 C28 176.13(14)
C6 C28 C25 C24 103.71(16)
C38 C28 C25 C24 -128.86(15)
C6 C28 C25 C26 -73.05(18)
C38 C28 C25 C26 54.38(19)
O8 C16 C17 O9 -0.3(2)
C15 C16 C17 O9 -179.77(13)
O8 C16 C17 C18 179.80(13)
C15 C16 C17 C18 0.3(2)
C19 C18 C17 O9 177.75(13)
C21 C18 C17 O9 -2.3(2)
C19 C18 C17 C16 -2.3(2)
C21 C18 C17 C16 177.58(13)
O3 C3 C4 C5 -179.38(13)
C2 C3 C4 C5 0.5(2)
O3 C3 C4 C7 2.0(2)
C2 C3 C4 C7 -178.16(14)
C6 C5 C4 C3 0.6(2)
C6 C5 C4 C7 179.20(14)
C29 C7 C4 C3 -156.92(14)
C13 C7 C4 C3 76.06(17)
C29 C7 C4 C5 24.5(2)
C13 C7 C4 C5 -102.49(17)
O5 C9 C8 O4 0.7(2)
C10 C9 C8 O4 177.88(14)
O5 C9 C8 C13 -179.86(14)
C10 C9 C8 C13 -2.7(2)
C18 C21 C35 C36 170.72(13)
C27 C21 C35 C36 -62.07(17)
C11 C12 C13 C8 -1.9(2)
C11 C12 C13 C7 177.93(14)
O4 C8 C13 C12 -177.78(14)
C9 C8 C13 C12 2.8(2)
O4 C8 C13 C7 2.4(2)
C9 C8 C13 C7 -177.02(14)
C4 C7 C13 C12 73.86(18)
C29 C7 C13 C12 -54.66(18)
C4 C7 C13 C8 -106.30(16)
C29 C7 C13 C8 125.18(15)
C4 C7 C29 C30 172.46(14)
C13 C7 C29 C30 -61.28(18)
C21 C35 C36 C37 -167.89(14)
C6 C28 C38 C39 -169.94(13)
C25 C28 C38 C39 64.63(17)
C20 C14 C32 C33 -176.53(13)
C11 C14 C32 C33 59.47(17)
C28 C38 C39 C40 179.57(14)
C7 C29 C30 C31 179.38(16)
C14 C32 C33 C34 -173.88(15)
C41 O14 C53 C52 -173.70(14)
C41 O14 C53 C48 6.0(2)
O14 C53 C52 C51 178.60(14)
C48 C53 C52 C51 -1.1(2)
C53 O14 C41 C46 -6.1(2)
C53 O14 C41 C42 173.69(14)
O14 C41 C42 C43 -179.03(14)
C46 C41 C42 C43 0.7(2)
O14 C53 C48 C49 -178.91(14)
C52 C53 C48 C49 0.8(2)
O14 C53 C48 C47 -0.4(2)
C52 C53 C48 C47 179.28(15)
C53 C48 C47 O13 175.97(16)
C49 C48 C47 O13 -5.6(3)
C53 C48 C47 C46 -4.9(2)
C49 C48 C47 C46 173.60(15)
C53 C48 C49 C50 0.1(2)
C47 C48 C49 C50 -178.39(16)
C48 C49 C50 C51 -0.6(3)
C41 C42 C43 C44 0.3(2)
O14 C41 C46 C45 178.45(14)
C42 C41 C46 C45 -1.3(2)
O14 C41 C46 C47 0.6(2)
C42 C41 C46 C47 -179.19(15)
O13 C47 C46 C41 -176.00(16)
C48 C47 C46 C41 4.8(2)
O13 C47 C46 C45 6.2(3)
C48 C47 C46 C45 -173.03(15)
C53 C52 C51 C50 0.6(2)
C49 C50 C51 C52 0.2(3)
C42 C43 C44 C45 -0.7(3)
C43 C44 C45 C46 0.1(3)
C41 C46 C45 C44 0.9(2)
C47 C46 C45 C44 178.76(16)
